data_1564474
loop_
_publ_author_name
'Vel\'asquez, Juan D.'
'Mahmoudi, Ghodrat'
'Zangrando, Ennio'
'Miroslaw, Barbara'
'Safin, Damir A.'
'Echeverr\'ia, Jorge'

_publ_section_title
;
 Non-covalent interactions induced supramolecular architecture of Hg(NCS)2
 with 3-pyridinecarbaldehyde nicotinoylhydrazone
;
_journal_name_full 'Inorganica Chimica Acta'
_journal_page_first 119700
_journal_paper_doi 10.1016/j.ica.2020.119700
_journal_volume 509
_journal_year 2020
_chemical_formula_moiety 'C28 H20 Hg2 N12 O2 S4'
_chemical_formula_sum 'C28 H20 Hg2 N12 O2 S4'
_chemical_formula_weight 1085.98
_space_group_crystal_system monoclinic
_space_group_IT_number 14
_space_group_name_Hall '-P 2ybc'
_space_group_name_H-M_alt 'P 1 21/c 1'
_atom_sites_solution_hydrogens mixed
_cell_angle_alpha 90
_cell_angle_beta 90.971(2)
_cell_angle_gamma 90
_cell_formula_units_Z 2
_cell_length_a 18.8645(4)
_cell_length_b 8.6136(2)
_cell_length_c 10.2188(2)
_cell_measurement_reflns_used 9467
_cell_measurement_temperature 100(2)
_cell_measurement_theta_max 32.52
_cell_measurement_theta_min 2.96
_cell_volume 1660.23(6)
_computing_cell_refinement 'CrysAlis Pro (Oxford Diffraction Ltd., 2010)'
_computing_data_collection 'CrysAlis Pro (Oxford Diffraction Ltd., 2010)'
_computing_data_reduction 'CrysAlis Pro (Oxford Diffraction Ltd., 2010)'
_computing_molecular_graphics 'Diamond v.3.2f (Crystal Impact GbR, 2008)'
_computing_publication_material 'WinGX publication routines (Farrugia, 1999)'
_computing_structure_refinement 'SHELXL-2018/3 (Sheldrick, 2018)'
_computing_structure_solution 'SIR92 (Altomare et al, 1993)'
_diffrn_ambient_temperature 100(2)
_diffrn_detector_area_resol_mean 8.3504
_diffrn_measured_fraction_theta_full 0.999
_diffrn_measured_fraction_theta_max 0.995
_diffrn_measurement_device_type 'Oxford Diffraction Xcalibur 2'
_diffrn_measurement_method '\w scans'
_diffrn_radiation_type MoK\a
_diffrn_radiation_wavelength 0.71073
_diffrn_reflns_av_R_equivalents 0.0304
_diffrn_reflns_av_unetI/netI 0.0340
_diffrn_reflns_Laue_measured_fraction_full 0.999
_diffrn_reflns_Laue_measured_fraction_max 0.995
_diffrn_reflns_limit_h_max 24
_diffrn_reflns_limit_h_min -27
_diffrn_reflns_limit_k_max 12
_diffrn_reflns_limit_k_min -12
_diffrn_reflns_limit_l_max 14
_diffrn_reflns_limit_l_min -14
_diffrn_reflns_number 16569
_diffrn_reflns_point_group_measured_fraction_full 0.999
_diffrn_reflns_point_group_measured_fraction_max 0.995
_diffrn_reflns_theta_full 25.242
_diffrn_reflns_theta_max 30.999
_diffrn_reflns_theta_min 3.093
_diffrn_source 'Enhance X-ray Source, sealed tube'
_exptl_absorpt_coefficient_mu 9.536
_exptl_absorpt_correction_T_max 0.775
_exptl_absorpt_correction_T_min 0.160
_exptl_absorpt_correction_type analytical
_exptl_absorpt_process_details
;
  CrysAlisPro, Oxford Diffraction Ltd.,
  Version 1.171.33.66 (release 28-04-2010 CrysAlis171 .NET)
  (compiled Apr 28 2010,14:27:37)
Analytical numeric absorption correction using a multifaceted crystal
  model based on expressions derived by R.C. Clark & J.S.
  (Clark, R. C. & Reid, J. S. (1995). Acta Cryst. A51, 887-897)
;
_exptl_crystal_colour 'light yellow'
_exptl_crystal_density_diffrn 2.172
_exptl_crystal_description plate
_exptl_crystal_F_000 1024
_exptl_crystal_size_max 0.29
_exptl_crystal_size_mid 0.11
_exptl_crystal_size_min 0.03
_refine_diff_density_max 2.890
_refine_diff_density_min -0.610
_refine_diff_density_rms 0.205
_refine_ls_extinction_coef .
_refine_ls_extinction_method none
_refine_ls_goodness_of_fit_ref 0.976
_refine_ls_hydrogen_treatment mixed
_refine_ls_matrix_type full
_refine_ls_number_parameters 223
_refine_ls_number_reflns 5267
_refine_ls_number_restraints 0
_refine_ls_restrained_S_all 0.976
_refine_ls_R_factor_all 0.0296
_refine_ls_R_factor_gt 0.0236
_refine_ls_shift/su_max 0.001
_refine_ls_shift/su_mean 0.000
_refine_ls_structure_factor_coef Fsqd
_refine_ls_weighting_details 'w=1/[\s^2^(Fo^2^)+(0.0318P)^2^] where P=(Fo^2^+2Fc^2^)/3'
_refine_ls_weighting_scheme calc
_refine_ls_wR_factor_gt 0.0540
_refine_ls_wR_factor_ref 0.0547
_reflns_Friedel_coverage 0.000
_reflns_Friedel_fraction_full .
_reflns_Friedel_fraction_max .
_reflns_number_gt 4358
_reflns_number_total 5267
_reflns_threshold_expression 'I > 2\s(I)'
_cod_data_source_file ICA-2020-509-119700.cif
_cod_data_source_block I
_cod_original_sg_symbol_H-M 'P 21/c'
_cod_database_code 1564474
_shelx_space_group_comment
;
The symmetry employed for this shelxl refinement is uniquely defined
by the following loop, which should always be used as a source of
symmetry information in preference to the above space-group names.
They are only intended as comments.
;

loop_
_space_group_symop_operation_xyz
'x, y, z'
'-x, y+1/2, -z+1/2'
'-x, -y, -z'
'x, -y-1/2, z-1/2'

loop_
_atom_site_label
_atom_site_type_symbol
_atom_site_fract_x
_atom_site_fract_y
_atom_site_fract_z
_atom_site_U_iso_or_equiv
_atom_site_adp_type
_atom_site_occupancy
_atom_site_site_symmetry_order
_atom_site_calc_flag
_atom_site_refinement_flags_posn
_atom_site_refinement_flags_adp
_atom_site_refinement_flags_occupancy
_atom_site_disorder_assembly
_atom_site_disorder_group
Hg1 Hg 0.10848(2) 0.60072(2) 0.18224(2) 0.01123(4) Uani 1 1 d . . . . .
O1 O 0.40145(11) 0.5286(3) -0.2067(2) 0.0171(5) Uani 1 1 d . . . . .
N1 N 0.40301(13) 0.6154(3) 0.0047(2) 0.0099(5) Uani 1 1 d . . . . .
H1N H 0.388(2) 0.607(4) 0.077(4) 0.012 Uiso 1 1 d . U . . .
N2 N 0.46601(12) 0.6957(3) -0.0099(2) 0.0105(5) Uani 1 1 d . . . . .
N3 N 0.19087(13) 0.4681(3) 0.0346(2) 0.0122(5) Uani 1 1 d . . . . .
N4 N 0.62692(13) 1.0231(3) 0.2317(2) 0.0124(5) Uani 1 1 d . . . . .
C1 C 0.37375(15) 0.5401(3) -0.0997(3) 0.0104(5) Uani 1 1 d . . . . .
C2 C 0.30248(15) 0.4700(3) -0.0751(3) 0.0100(5) Uani 1 1 d . . . . .
C3 C 0.25619(15) 0.5266(3) 0.0176(3) 0.0118(5) Uani 1 1 d . . . . .
H3 H 0.271321 0.610466 0.071533 0.014 Uiso 1 1 calc R U . . .
C4 C 0.16976(17) 0.3499(4) -0.0411(3) 0.0159(6) Uani 1 1 d . . . . .
H4 H 0.124001 0.306836 -0.028683 0.019 Uiso 1 1 calc R U . . .
C5 C 0.21231(17) 0.2877(4) -0.1373(3) 0.0154(6) Uani 1 1 d . . . . .
H5 H 0.195546 0.204470 -0.190348 0.019 Uiso 1 1 calc R U . . .
C6 C 0.27932(16) 0.3480(3) -0.1553(3) 0.0123(6) Uani 1 1 d . . . . .
H6 H 0.309125 0.307331 -0.220956 0.015 Uiso 1 1 calc R U . . .
C7 C 0.48762(16) 0.7625(3) 0.0950(3) 0.0111(5) Uani 1 1 d . . . . .
H7 H 0.4659(18) 0.762(4) 0.169(3) 0.013 Uiso 1 1 d . U . . .
C8 C 0.55123(15) 0.8591(3) 0.0977(3) 0.0093(5) Uani 1 1 d . . . . .
C9 C 0.59218(16) 0.8923(3) -0.0121(3) 0.0114(5) Uani 1 1 d . . . . .
H9 H 0.580182 0.849432 -0.095231 0.014 Uiso 1 1 calc R U . . .
C10 C 0.65039(15) 0.9887(4) 0.0031(3) 0.0129(6) Uani 1 1 d . . . . .
H10 H 0.679313 1.012187 -0.069492 0.016 Uiso 1 1 calc R U . . .
C11 C 0.66607(16) 1.0507(3) 0.1259(3) 0.0129(6) Uani 1 1 d . . . . .
H11 H 0.706485 1.115836 0.135221 0.015 Uiso 1 1 calc R U . . .
C12 C 0.57068(16) 0.9292(3) 0.2164(3) 0.0114(5) Uani 1 1 d . . . . .
H12 H 0.542391 0.909064 0.290514 0.014 Uiso 1 1 calc R U . . .
S1 S 0.17504(4) 0.83707(9) 0.21196(7) 0.01459(15) Uani 1 1 d . . . . .
C15 C 0.16563(17) 0.9029(4) 0.0576(3) 0.0149(6) Uani 1 1 d . . . . .
N5 N 0.16084(16) 0.9507(4) -0.0475(3) 0.0244(6) Uani 1 1 d . . . . .
S2 S 0.03089(5) 0.40084(10) 0.26032(8) 0.02011(17) Uani 1 1 d . . . . .
C16 C -0.01049(16) 0.3609(4) 0.1179(3) 0.0144(6) Uani 1 1 d . . . . .
N6 N -0.04001(14) 0.3300(3) 0.0220(3) 0.0169(5) Uani 1 1 d . . . . .

loop_
_atom_site_aniso_label
_atom_site_aniso_U_11
_atom_site_aniso_U_22
_atom_site_aniso_U_33
_atom_site_aniso_U_23
_atom_site_aniso_U_13
_atom_site_aniso_U_12
Hg1 0.00887(5) 0.01355(5) 0.01129(6) 0.00003(4) 0.00068(4) -0.00179(5)
O1 0.0162(11) 0.0255(12) 0.0096(10) -0.0035(9) 0.0037(8) -0.0051(10)
N1 0.0089(11) 0.0150(12) 0.0059(11) -0.0001(9) 0.0019(9) -0.0017(10)
N2 0.0089(11) 0.0117(10) 0.0109(11) 0.0007(9) 0.0014(9) 0.0004(10)
N3 0.0097(11) 0.0138(12) 0.0132(12) 0.0002(10) 0.0018(9) 0.0001(10)
N4 0.0117(11) 0.0152(12) 0.0102(11) -0.0007(10) -0.0011(9) 0.0008(10)
C1 0.0107(13) 0.0102(12) 0.0103(13) -0.0003(10) 0.0004(11) 0.0014(11)
C2 0.0104(13) 0.0100(12) 0.0094(13) 0.0023(10) -0.0014(10) 0.0011(11)
C3 0.0118(13) 0.0131(13) 0.0105(13) 0.0007(11) -0.0006(11) -0.0007(11)
C4 0.0117(14) 0.0149(13) 0.0210(16) 0.0000(12) 0.0008(12) -0.0032(12)
C5 0.0170(15) 0.0118(13) 0.0175(15) -0.0021(11) 0.0001(12) -0.0019(12)
C6 0.0138(14) 0.0109(12) 0.0121(14) 0.0006(11) 0.0010(11) 0.0021(11)
C7 0.0104(13) 0.0134(13) 0.0096(13) 0.0010(10) 0.0021(11) 0.0016(11)
C8 0.0067(12) 0.0120(12) 0.0093(13) 0.0005(10) 0.0001(10) 0.0011(10)
C9 0.0110(13) 0.0147(13) 0.0085(12) 0.0002(11) -0.0003(10) 0.0021(12)
C10 0.0107(13) 0.0179(14) 0.0103(13) 0.0018(11) 0.0025(11) -0.0012(12)
C11 0.0100(13) 0.0140(13) 0.0146(14) 0.0006(11) -0.0003(11) -0.0013(11)
C12 0.0133(13) 0.0136(13) 0.0074(12) 0.0002(10) 0.0025(11) 0.0008(11)
S1 0.0170(4) 0.0159(3) 0.0109(3) -0.0020(3) -0.0017(3) -0.0051(3)
C15 0.0124(13) 0.0151(13) 0.0173(15) -0.0003(12) 0.0007(11) -0.0053(12)
N5 0.0244(16) 0.0270(14) 0.0219(15) 0.0052(12) -0.0024(13) -0.0119(13)
S2 0.0185(4) 0.0301(4) 0.0116(3) 0.0079(3) -0.0035(3) -0.0131(4)
C16 0.0099(13) 0.0176(14) 0.0159(15) 0.0054(11) 0.0018(12) -0.0039(11)
N6 0.0172(13) 0.0177(13) 0.0157(13) 0.0048(10) -0.0027(11) -0.0046(11)

loop_
_atom_type_symbol
_atom_type_description
_atom_type_scat_dispersion_real
_atom_type_scat_dispersion_imag
_atom_type_scat_source
C C 0.0033 0.0016 'International Tables Vol C Tables 4.2.6.8 and 6.1.1.4'
H H 0.0000 0.0000 'International Tables Vol C Tables 4.2.6.8 and 6.1.1.4'
N N 0.0061 0.0033 'International Tables Vol C Tables 4.2.6.8 and 6.1.1.4'
O O 0.0106 0.0060 'International Tables Vol C Tables 4.2.6.8 and 6.1.1.4'
S S 0.1246 0.1234 'International Tables Vol C Tables 4.2.6.8 and 6.1.1.4'
Hg Hg -2.3894 9.2266 'International Tables Vol C Tables 4.2.6.8 and 6.1.1.4'

loop_
_geom_angle_atom_site_label_1
_geom_angle_atom_site_label_2
_geom_angle_atom_site_label_3
_geom_angle
_geom_angle_site_symmetry_1
_geom_angle_site_symmetry_3
S2 Hg1 S1 151.92(3) . .
S2 Hg1 N3 105.36(6) . .
S1 Hg1 N3 97.83(6) . .
S2 Hg1 N6 97.97(6) . 3_565
S1 Hg1 N6 99.43(6) . 3_565
N3 Hg1 N6 85.53(9) . 3_565
C1 N1 N2 119.5(2) . .
C1 N1 H1N 122(3) . .
N2 N1 H1N 118(3) . .
C7 N2 N1 113.4(2) . .
C4 N3 C3 118.4(3) . .
C4 N3 Hg1 121.5(2) . .
C3 N3 Hg1 119.58(19) . .
C11 N4 C12 117.2(3) . .
O1 C1 N1 124.5(3) . .
O1 C1 C2 121.0(3) . .
N1 C1 C2 114.5(2) . .
C3 C2 C6 118.0(3) . .
C3 C2 C1 123.3(3) . .
C6 C2 C1 118.5(3) . .
N3 C3 C2 123.0(3) . .
N3 C3 H3 118.5 . .
C2 C3 H3 118.5 . .
N3 C4 C5 122.3(3) . .
N3 C4 H4 118.9 . .
C5 C4 H4 118.9 . .
C6 C5 C4 119.4(3) . .
C6 C5 H5 120.3 . .
C4 C5 H5 120.3 . .
C5 C6 C2 118.8(3) . .
C5 C6 H6 120.6 . .
C2 C6 H6 120.6 . .
N2 C7 C8 121.5(3) . .
N2 C7 H7 126(2) . .
C8 C7 H7 113(2) . .
C12 C8 C9 117.8(3) . .
C12 C8 C7 117.8(3) . .
C9 C8 C7 124.4(3) . .
C10 C9 C8 118.7(3) . .
C10 C9 H9 120.7 . .
C8 C9 H9 120.7 . .
C9 C10 C11 119.2(3) . .
C9 C10 H10 120.4 . .
C11 C10 H10 120.4 . .
N4 C11 C10 123.2(3) . .
N4 C11 H11 118.4 . .
C10 C11 H11 118.4 . .
N4 C12 C8 123.9(3) . .
N4 C12 H12 118.1 . .
C8 C12 H12 118.1 . .
C15 S1 Hg1 96.90(11) . .
N5 C15 S1 178.0(3) . .
C16 S2 Hg1 97.82(11) . .
N6 C16 S2 177.9(3) . .
C16 N6 Hg1 152.8(2) . 3_565

loop_
_geom_bond_atom_site_label_1
_geom_bond_atom_site_label_2
_geom_bond_distance
_geom_bond_site_symmetry_2
Hg1 S2 2.4047(8) .
Hg1 S1 2.4084(8) .
Hg1 N3 2.465(2) .
Hg1 N6 2.508(3) 3_565
O1 C1 1.224(3) .
N1 C1 1.357(4) .
N1 N2 1.385(3) .
N1 H1N 0.80(4) .
N2 C7 1.277(4) .
N3 C4 1.335(4) .
N3 C3 1.345(4) .
N4 C11 1.341(4) .
N4 C12 1.341(4) .
C1 C2 1.499(4) .
C2 C3 1.387(4) .
C2 C6 1.398(4) .
C3 H3 0.9500 .
C4 C5 1.387(4) .
C4 H4 0.9500 .
C5 C6 1.382(4) .
C5 H5 0.9500 .
C6 H6 0.9500 .
C7 C8 1.460(4) .
C7 H7 0.87(3) .
C8 C12 1.398(4) .
C8 C9 1.402(4) .
C9 C10 1.383(4) .
C9 H9 0.9500 .
C10 C11 1.391(4) .
C10 H10 0.9500 .
C11 H11 0.9500 .
C12 H12 0.9500 .
S1 C15 1.683(3) .
C15 N5 1.152(4) .
S2 C16 1.675(3) .
C16 N6 1.150(4) .

loop_
_geom_torsion_atom_site_label_1
_geom_torsion_atom_site_label_2
_geom_torsion_atom_site_label_3
_geom_torsion_atom_site_label_4
_geom_torsion
_geom_torsion_site_symmetry_1
_geom_torsion_site_symmetry_2
_geom_torsion_site_symmetry_3
_geom_torsion_site_symmetry_4
C1 N1 N2 C7 179.4(3) . . . .
N2 N1 C1 O1 5.0(4) . . . .
N2 N1 C1 C2 -174.7(2) . . . .
O1 C1 C2 C3 -153.1(3) . . . .
N1 C1 C2 C3 26.6(4) . . . .
O1 C1 C2 C6 22.5(4) . . . .
N1 C1 C2 C6 -157.9(3) . . . .
C4 N3 C3 C2 0.2(4) . . . .
Hg1 N3 C3 C2 -172.1(2) . . . .
C6 C2 C3 N3 0.9(4) . . . .
C1 C2 C3 N3 176.5(3) . . . .
C3 N3 C4 C5 -1.0(5) . . . .
Hg1 N3 C4 C5 171.0(2) . . . .
N3 C4 C5 C6 0.8(5) . . . .
C4 C5 C6 C2 0.3(4) . . . .
C3 C2 C6 C5 -1.1(4) . . . .
C1 C2 C6 C5 -176.9(3) . . . .
N1 N2 C7 C8 -176.9(2) . . . .
N2 C7 C8 C12 179.4(3) . . . .
N2 C7 C8 C9 2.5(4) . . . .
C12 C8 C9 C10 1.6(4) . . . .
C7 C8 C9 C10 178.5(3) . . . .
C8 C9 C10 C11 -0.6(4) . . . .
C12 N4 C11 C10 0.9(4) . . . .
C9 C10 C11 N4 -0.7(5) . . . .
C11 N4 C12 C8 0.3(4) . . . .
C9 C8 C12 N4 -1.5(4) . . . .
C7 C8 C12 N4 -178.6(3) . . . .
